data_1529313
loop_
_publ_author_name
'Horwitz, Matthew A.'
'Tanaka, Naoya'
'Yokosaka, Takuya'
'Uraguchi, Daisuke'
'Johnson, Jeffrey S.'
'Ooi, Takashi'

_publ_section_title
;
 Enantioselective reductive multicomponent coupling reactions between
 isatins and aldehydes.
;
_journal_issue 11
_journal_name_full 'Chemical science (Royal Society of Chemistry : 2010)'
_journal_page_first 6086
_journal_page_last 6090
_journal_paper_doi 10.1039/C5SC02170G
_journal_volume 6
_journal_year 2015
_chemical_absolute_configuration ad
_chemical_formula_moiety 'C27 H29 Br N O6 P '
_chemical_formula_sum 'C27 H29 Br N O6 P'
_chemical_formula_weight 574.38
_space_group_crystal_system triclinic
_space_group_IT_number 1
_space_group_name_Hall 'P 1'
_space_group_name_H-M_alt 'P 1'
_symmetry_space_group_name_Hall 'P 1'
_symmetry_space_group_name_H-M 'P 1'
_atom_sites_solution_hydrogens geom
_atom_sites_solution_primary direct
_atom_sites_solution_secondary difmap
_audit_update_record
;
2015-03-23 deposited with the CCDC.
2015-07-23 downloaded from the CCDC.
;
_cell_angle_alpha 91.3040(13)
_cell_angle_beta 98.3180(17)
_cell_angle_gamma 114.9350(14)
_cell_formula_units_Z 4
_cell_length_a 10.2391(6)
_cell_length_b 11.4922(6)
_cell_length_c 24.9637(12)
_cell_measurement_reflns_used 9950
_cell_measurement_temperature 93.(2)
_cell_measurement_theta_max 28.6816
_cell_measurement_theta_min 2.2483
_cell_volume 2624.1(2)
_computing_cell_refinement 'SAINT V8.34A (Bruker AXS Inc., 2013)'
_computing_data_collection 'Bruker SMART APAXII ULTRA'
_computing_data_reduction 'SAINT V8.34A (Bruker AXS Inc., 2013)'
_computing_molecular_graphics 'XSHELL V6.3.1 (Bruker AXS)'
_computing_publication_material 'Generate Report (Bruker AXS)'
_computing_structure_refinement 'SHELXL-2014/6 (Sheldrick, 2014)'
_computing_structure_solution 'SHELXL-2014 (Sheldrick, 2014)'
_diffrn_ambient_temperature 93.(2)
_diffrn_detector_area_resol_mean 10.4167
_diffrn_measured_fraction_theta_full 0.950
_diffrn_measured_fraction_theta_max 0.950
_diffrn_measurement_device_type 'Bruker D8 goniometer'
_diffrn_measurement_method 'omega scans'
_diffrn_radiation_monochromator graphite
_diffrn_radiation_type MoK\a
_diffrn_radiation_wavelength 0.71073
_diffrn_reflns_av_R_equivalents 0.0359
_diffrn_reflns_av_unetI/netI 0.0812
_diffrn_reflns_limit_h_max 10
_diffrn_reflns_limit_h_min -12
_diffrn_reflns_limit_k_max 13
_diffrn_reflns_limit_k_min -12
_diffrn_reflns_limit_l_max 29
_diffrn_reflns_limit_l_min -28
_diffrn_reflns_number 17679
_diffrn_reflns_theta_full 24.96
_diffrn_reflns_theta_max 24.96
_diffrn_reflns_theta_min 2.20
_diffrn_source 'sealed tube'
_exptl_absorpt_coefficient_mu 1.670
_exptl_absorpt_correction_T_max 0.875
_exptl_absorpt_correction_T_min 0.733
_exptl_absorpt_correction_type multi-scan
_exptl_absorpt_process_details 'SADABS V2014/2 (Bruker AXS Inc.)'
_exptl_crystal_colour colourless
_exptl_crystal_density_diffrn 1.454
_exptl_crystal_density_method 'not measured'
_exptl_crystal_description rod
_exptl_crystal_F_000 1184
_exptl_crystal_size_max 0.410
_exptl_crystal_size_mid 0.160
_exptl_crystal_size_min 0.080
_refine_diff_density_max 0.955
_refine_diff_density_min -0.754
_refine_ls_abs_structure_details
;
Flack x determined using 3874 quotients [(I+)-(I-)]/[(I+)+(I-)]
(Parsons, Flack and Wagner, Acta Cryst. B69 (2013) 249-259).
;
_refine_ls_abs_structure_Flack 0.065(6)
_refine_ls_extinction_method none
_refine_ls_goodness_of_fit_ref 1.077
_refine_ls_hydrogen_treatment constr
_refine_ls_matrix_type full
_refine_ls_number_parameters 1313
_refine_ls_number_reflns 13136
_refine_ls_number_restraints 1803
_refine_ls_restrained_S_all 1.075
_refine_ls_R_factor_all 0.0453
_refine_ls_R_factor_gt 0.0399
_refine_ls_shift/su_max 0.001
_refine_ls_shift/su_mean 0.000
_refine_ls_structure_factor_coef Fsqd
_refine_ls_weighting_details 'w=1/[\s^2^(Fo^2^)+(0.0466P)^2^+1.8490P] where P=(Fo^2^+2Fc^2^)/3'
_refine_ls_weighting_scheme calc
_refine_ls_wR_factor_gt 0.1044
_refine_ls_wR_factor_ref 0.1249
_reflns_number_gt 12143
_reflns_number_total 13136
_reflns_threshold_expression 'I > 2\s(I)'
_cod_data_source_file c5sc02170g2.cif
_cod_data_source_block I
_cod_depositor_comments 'Adding full bibliography for 1529313.cif.'
_cod_original_formula_sum 'C27 H29 Br N O6 P '
_cod_database_code 1529313

loop_
_space_group_symop_operation_xyz
'x, y, z'

loop_
_atom_site_type_symbol
_atom_site_label
_atom_site_fract_x
_atom_site_fract_y
_atom_site_fract_z
_atom_site_U_iso_or_equiv
_atom_site_adp_type
_atom_site_calc_flag
_atom_site_refinement_flags_adp
_atom_site_refinement_flags_posn
_atom_site_occupancy
Br Br1 0.39587(7) 0.15080(5) 0.31739(3) 0.0214(2) Uani d U . 1
Br Br2 -0.19113(7) 0.25926(6) 0.37087(3) 0.0265(2) Uani d U . 1
Br Br3 0.40856(7) 0.14405(5) 0.82449(3) 0.0210(2) Uani d U . 1
Br Br4 -0.17601(8) 0.27718(6) 0.88387(4) 0.0320(2) Uani d U . 1
C C1 0.6884(7) 0.5676(6) 0.1493(3) 0.0148(9) Uani d U . 1
C C2 0.7249(7) 0.4644(6) 0.1797(3) 0.0158(9) Uani d U . 1
C C3 0.5937(7) 0.4021(6) 0.2074(3) 0.0158(9) Uani d U . 1
C C4 0.5648(7) 0.3088(6) 0.2442(3) 0.0147(10) Uani d U . 1
H H4 0.6319 0.2737 0.2561 0.018 Uiso calc U R 1
C C5 0.4320(7) 0.2698(6) 0.2628(3) 0.0153(10) Uani d U . 1
C C6 0.3321(8) 0.3161(6) 0.2462(3) 0.0185(10) Uani d U . 1
H H6 0.241 0.2824 0.2587 0.022 Uiso calc U R 1
C C7 0.3638(8) 0.4139(6) 0.2106(3) 0.0186(10) Uani d U . 1
H H7 0.2969 0.4497 0.1994 0.022 Uiso calc U R 1
C C8 0.4963(7) 0.4557(6) 0.1926(3) 0.0143(9) Uani d U . 1
C C9 0.5011(8) 0.6527(6) 0.1476(3) 0.0213(10) Uani d U . 1
H H9A 0.5767 0.7266 0.1336 0.026 Uiso calc U R 1
H H9B 0.4851 0.6842 0.1822 0.026 Uiso calc U R 1
C C10 0.3613(8) 0.6035(7) 0.1073(3) 0.0246(10) Uani d U . 1
C C11 0.2498(8) 0.6373(7) 0.1169(3) 0.0289(11) Uani d U . 1
H H11 0.2629 0.6896 0.1491 0.035 Uiso calc U R 1
C C12 0.1207(9) 0.5953(7) 0.0800(3) 0.0318(12) Uani d U . 1
H H12 0.045 0.6174 0.0873 0.038 Uiso calc U R 1
C C13 0.1018(10) 0.5216(8) 0.0329(3) 0.0365(12) Uani d U . 1
H H13 0.0132 0.4928 0.0076 0.044 Uiso calc U R 1
C C14 0.2111(9) 0.4894(8) 0.0223(3) 0.0352(12) Uani d U . 1
H H14 0.1982 0.4401 -0.0107 0.042 Uiso calc U R 1
C C15 0.3419(9) 0.5286(7) 0.0597(3) 0.0288(12) Uani d U . 1
H H15 0.4159 0.5042 0.0525 0.035 Uiso calc U R 1
C C16 0.7449(7) 0.3731(6) 0.1389(3) 0.0153(9) Uani d U . 1
H H16 0.8345 0.423 0.123 0.018 Uiso calc U R 1
C C17 0.6185(7) 0.3047(6) 0.0933(3) 0.0164(9) Uani d U . 1
C C18 0.4915(8) 0.2020(6) 0.1014(3) 0.0178(10) Uani d U . 1
H H18 0.4807 0.1763 0.137 0.021 Uiso calc U R 1
C C19 0.3798(8) 0.1360(6) 0.0581(3) 0.0191(11) Uani d U . 1
H H19 0.2918 0.0685 0.0649 0.023 Uiso calc U R 1
C C20 0.3940(8) 0.1664(6) 0.0053(3) 0.0189(10) Uani d U . 1
C C21 0.5205(8) 0.2724(6) -0.0030(3) 0.0204(11) Uani d U . 1
H H21 0.5307 0.2983 -0.0386 0.025 Uiso calc U R 1
C C22 0.6310(8) 0.3399(6) 0.0406(3) 0.0183(10) Uani d U . 1
H H22 0.7164 0.4113 0.0344 0.022 Uiso calc U R 1
C C23 0.2754(8) 0.0884(7) -0.0418(3) 0.0219(14) Uani d U . 1
H H23A 0.3016 0.0253 -0.0587 0.033 Uiso calc U R 1
H H23B 0.2647 0.1461 -0.0686 0.033 Uiso calc U R 1
H H23C 0.1828 0.0433 -0.0285 0.033 Uiso calc U R 1
C C24 0.7844(9) 0.0303(7) 0.2013(3) 0.0292(12) Uani d U . 1
H H24A 0.8195 -0.0324 0.2162 0.035 Uiso calc U R 1
H H24B 0.7612 0.0123 0.1612 0.035 Uiso calc U R 1
C C25 0.6467(9) 0.0116(7) 0.2227(3) 0.0320(16) Uani d U . 1
H H25A 0.6709 0.039 0.2617 0.048 Uiso calc U R 1
H H25B 0.5774 -0.0797 0.2166 0.048 Uiso calc U R 1
H H25C 0.6025 0.0632 0.2036 0.048 Uiso calc U R 1
C C26 1.0499(8) 0.2243(7) 0.1022(3) 0.0265(12) Uani d U . 1
H H26A 1.0932 0.1788 0.1268 0.032 Uiso calc U R 1
H H26B 1.1218 0.3155 0.1039 0.032 Uiso calc U R 1
C C27 1.0124(9) 0.1625(8) 0.0449(3) 0.0356(17) Uani d U . 1
H H27A 0.946 0.071 0.044 0.053 Uiso calc U R 1
H H27B 1.1019 0.1711 0.0322 0.053 Uiso calc U R 1
H H27C 0.9647 0.2052 0.0212 0.053 Uiso calc U R 1
C C28 0.4112(7) 0.6759(6) 0.3049(3) 0.0150(9) Uani d U . 1
C C29 0.2499(7) 0.6554(6) 0.2979(3) 0.0160(9) Uani d U . 1
C C30 0.1816(7) 0.5350(6) 0.3265(3) 0.0159(9) Uani d U . 1
C C31 0.0381(7) 0.4640(6) 0.3318(3) 0.0149(10) Uani d U . 1
H H31 -0.0363 0.4882 0.3165 0.018 Uiso calc U R 1
C C32 0.0059(7) 0.3554(6) 0.3603(3) 0.0170(10) Uani d U . 1
C C33 0.1110(8) 0.3149(6) 0.3803(3) 0.0187(10) Uani d U . 1
H H33 0.0849 0.2382 0.3982 0.022 Uiso calc U R 1
C C34 0.2559(8) 0.3870(6) 0.3742(3) 0.0178(10) Uani d U . 1
H H34 0.3299 0.3613 0.3883 0.021 Uiso calc U R 1
C C35 0.2891(8) 0.4960(6) 0.3473(3) 0.0158(9) Uani d U . 1
C C36 0.5600(7) 0.5645(6) 0.3444(3) 0.0142(10) Uani d U . 1
H H36A 0.6237 0.6133 0.3187 0.017 Uiso calc U R 1
H H36B 0.5345 0.4721 0.3359 0.017 Uiso calc U R 1
C C37 0.6456(8) 0.6059(6) 0.4010(3) 0.0172(9) Uani d U . 1
C C38 0.5948(8) 0.6430(6) 0.4439(3) 0.0198(11) Uani d U . 1
H H38 0.5019 0.6448 0.438 0.024 Uiso calc U R 1
C C39 0.6800(8) 0.6774(7) 0.4953(3) 0.0229(11) Uani d U . 1
H H39 0.6431 0.7007 0.5245 0.028 Uiso calc U R 1
C C40 0.8165(8) 0.6787(6) 0.5052(3) 0.0239(11) Uani d U . 1
H H40 0.8737 0.7025 0.5406 0.029 Uiso calc U R 1
C C41 0.8678(8) 0.6445(7) 0.4621(3) 0.0269(11) Uani d U . 1
H H41 0.9636 0.6488 0.4677 0.032 Uiso calc U R 1
C C42 0.7826(8) 0.6041(7) 0.4111(3) 0.0224(11) Uani d U . 1
H H42 0.8173 0.5749 0.3828 0.027 Uiso calc U R 1
C C43 0.2446(7) 0.7735(6) 0.3256(3) 0.0155(9) Uani d U . 1
H H43 0.2864 0.8475 0.3032 0.019 Uiso calc U R 1
C C44 0.3245(7) 0.8156(6) 0.3834(3) 0.0130(9) Uani d U . 1
C C45 0.2603(8) 0.7505(6) 0.4269(3) 0.0200(10) Uani d U . 1
H H45 0.1655 0.6809 0.4199 0.024 Uiso calc U R 1
C C46 0.3354(8) 0.7880(6) 0.4797(3) 0.0203(11) Uani d U . 1
H H46 0.2911 0.7428 0.5084 0.024 Uiso calc U R 1
C C47 0.4732(8) 0.8896(6) 0.4919(3) 0.0207(10) Uani d U . 1
C C48 0.5359(8) 0.9547(6) 0.4482(3) 0.0189(10) Uani d U . 1
H H48 0.6293 1.0262 0.4554 0.023 Uiso calc U R 1
C C49 0.4635(7) 0.9163(6) 0.3950(3) 0.0161(10) Uani d U . 1
H H49 0.5095 0.9593 0.3662 0.019 Uiso calc U R 1
C C50 0.5533(8) 0.9313(7) 0.5492(3) 0.0227(14) Uani d U . 1
H H50A 0.4856 0.8917 0.5745 0.034 Uiso calc U R 1
H H50B 0.594 1.0254 0.5556 0.034 Uiso calc U R 1
H H50C 0.6328 0.9043 0.5549 0.034 Uiso calc U R 1
C C51 -0.1062(8) 0.9521(7) 0.3453(3) 0.0240(12) Uani d U . 1
H H51A -0.0744 1.0385 0.3318 0.029 Uiso calc U R 1
H H51B -0.1969 0.8922 0.3212 0.029 Uiso calc U R 1
C C52 -0.1337(9) 0.9581(7) 0.4012(3) 0.0330(16) Uani d U . 1
H H52A -0.1641 0.8725 0.4144 0.049 Uiso calc U R 1
H H52B -0.2113 0.9866 0.4018 0.049 Uiso calc U R 1
H H52C -0.0442 1.0193 0.4246 0.049 Uiso calc U R 1
C C53 0.0664(8) 0.8529(7) 0.1990(3) 0.0227(12) Uani d U . 1
H H53A -0.0232 0.8526 0.1777 0.027 Uiso calc U R 1
H H53B 0.0574 0.7636 0.1971 0.027 Uiso calc U R 1
C C54 0.1972(9) 0.9390(8) 0.1763(3) 0.0354(17) Uani d U . 1
H H54A 0.2051 1.0271 0.1782 0.053 Uiso calc U R 1
H H54B 0.1873 0.9084 0.1383 0.053 Uiso calc U R 1
H H54C 0.2852 0.9382 0.1974 0.053 Uiso calc U R 1
C C55 0.6858(7) 0.5569(6) 0.6531(3) 0.0149(9) Uani d U . 1
C C56 0.7276(7) 0.4578(6) 0.6848(3) 0.0162(9) Uani d U . 1
C C57 0.5971(7) 0.3932(6) 0.7129(3) 0.0160(9) Uani d U . 1
C C58 0.5736(7) 0.3042(6) 0.7503(3) 0.0155(10) Uani d U . 1
H H58 0.6444 0.2736 0.763 0.019 Uiso calc U R 1
C C59 0.4391(7) 0.2605(6) 0.7691(3) 0.0158(10) Uani d U . 1
C C60 0.3347(7) 0.3008(6) 0.7510(3) 0.0166(10) Uani d U . 1
H H60 0.2433 0.2652 0.7632 0.02 Uiso calc U R 1
C C61 0.3627(8) 0.3944(6) 0.7144(3) 0.0177(10) Uani d U . 1
H H61 0.2919 0.425 0.702 0.021 Uiso calc U R 1
C C62 0.4953(7) 0.4417(6) 0.6966(3) 0.0143(9) Uani d U . 1
C C63 0.4853(8) 0.6277(6) 0.6465(3) 0.0199(10) Uani d U . 1
H H63A 0.558 0.704 0.6327 0.024 Uiso calc U R 1
H H63B 0.4599 0.6576 0.6793 0.024 Uiso calc U R 1
C C64 0.3497(8) 0.5664(7) 0.6036(3) 0.0219(10) Uani d U . 1
C C65 0.2282(8) 0.5909(7) 0.6080(3) 0.0252(11) Uani d U . 1
H H65 0.2299 0.642 0.6388 0.03 Uiso calc U R 1
C C66 0.1049(9) 0.5406(7) 0.5672(3) 0.0303(12) Uani d U . 1
H H66 0.0227 0.5572 0.5701 0.036 Uiso calc U R 1
C C67 0.1036(9) 0.4672(8) 0.5230(3) 0.0359(12) Uani d U . 1
H H67 0.0198 0.4332 0.4952 0.043 Uiso calc U R 1
C C68 0.2212(9) 0.4420(7) 0.5181(3) 0.0332(12) Uani d U . 1
H H68 0.2178 0.3902 0.4873 0.04 Uiso calc U R 1
C C69 0.3461(9) 0.4924(7) 0.5585(3) 0.0260(11) Uani d U . 1
H H69 0.428 0.4759 0.5549 0.031 Uiso calc U R 1
C C70 0.7466(7) 0.3658(6) 0.6442(3) 0.0154(9) Uani d U . 1
H H70 0.8388 0.4141 0.6296 0.018 Uiso calc U R 1
C C71 0.6229(7) 0.3011(6) 0.5971(3) 0.0167(9) Uani d U . 1
C C72 0.4908(7) 0.2014(6) 0.6038(3) 0.0162(10) Uani d U . 1
H H72 0.4752 0.1749 0.639 0.019 Uiso calc U R 1
C C73 0.3817(8) 0.1407(6) 0.5590(3) 0.0177(10) Uani d U . 1
H H73 0.2917 0.0736 0.5643 0.021 Uiso calc U R 1
C C74 0.4006(8) 0.1754(6) 0.5070(3) 0.0170(10) Uani d U . 1
C C75 0.5313(8) 0.2780(6) 0.5006(3) 0.0199(11) Uani d U . 1
H H75 0.5453 0.3062 0.4655 0.024 Uiso calc U R 1
C C76 0.6410(8) 0.3391(6) 0.5450(3) 0.0182(10) Uani d U . 1
H H76 0.7299 0.408 0.5399 0.022 Uiso calc U R 1
C C77 0.2818(8) 0.1042(7) 0.4588(3) 0.0224(14) Uani d U . 1
H H77A 0.3038 0.0391 0.4412 0.034 Uiso calc U R 1
H H77B 0.2771 0.1655 0.4328 0.034 Uiso calc U R 1
H H77C 0.1876 0.0621 0.4712 0.034 Uiso calc U R 1
C C78 0.7542(9) 0.0073(7) 0.7027(3) 0.0309(13) Uani d U . 1
H H78A 0.7822 -0.0605 0.7164 0.037 Uiso calc U R 1
H H78B 0.7298 -0.0078 0.6626 0.037 Uiso calc U R 1
C C79 0.6213(9) -0.0020(8) 0.7252(4) 0.0367(17) Uani d U . 1
H H79A 0.6462 0.0163 0.7649 0.055 Uiso calc U R 1
H H79B 0.5427 -0.0892 0.7159 0.055 Uiso calc U R 1
H H79C 0.5889 0.0607 0.7096 0.055 Uiso calc U R 1
C C80 1.0330(9) 0.1938(7) 0.6064(3) 0.0296(12) Uani d U . 1
H H80A 1.0734 0.149 0.6326 0.035 Uiso calc U R 1
H H80B 1.1088 0.2826 0.6058 0.035 Uiso calc U R 1
C C81 0.9870(10) 0.1225(8) 0.5505(4) 0.0417(18) Uani d U . 1
H H81A 0.9202 0.0322 0.5526 0.063 Uiso calc U R 1
H H81B 1.0735 0.1266 0.5367 0.063 Uiso calc U R 1
H H81C 0.9373 0.1622 0.526 0.063 Uiso calc U R 1
C C82 0.4247(8) 0.6527(6) 0.8036(3) 0.0187(10) Uani d U . 1
C C83 0.2657(8) 0.6378(6) 0.7967(3) 0.0181(9) Uani d U . 1
C C84 0.1944(8) 0.5249(6) 0.8286(3) 0.0180(9) Uani d U . 1
C C85 0.0520(8) 0.4614(6) 0.8358(3) 0.0165(10) Uani d U . 1
H H85 -0.0214 0.4847 0.8186 0.02 Uiso calc U R 1
C C86 0.0193(8) 0.3614(6) 0.8694(3) 0.0190(10) Uani d U . 1
C C87 0.1239(8) 0.3241(6) 0.8932(3) 0.0219(11) Uani d U . 1
H H87 0.097 0.2545 0.9154 0.026 Uiso calc U R 1
C C88 0.2682(8) 0.3867(6) 0.8852(3) 0.0209(11) Uani d U . 1
H H88 0.3404 0.3606 0.9011 0.025 Uiso calc U R 1
C C89 0.3020(8) 0.4881(6) 0.8531(3) 0.0189(9) Uani d U . 1
C C90 0.5726(8) 0.5527(6) 0.8508(3) 0.0196(10) Uani d U . 1
H H90A 0.6312 0.5887 0.8219 0.024 Uiso calc U R 1
H H90B 0.5477 0.4594 0.8492 0.024 Uiso calc U R 1
C C91 0.6661(8) 0.6150(7) 0.9048(3) 0.0202(10) Uani d U . 1
C C92 0.6111(8) 0.6450(7) 0.9478(3) 0.0234(11) Uani d U . 1
H H92 0.5113 0.6299 0.9429 0.028 Uiso calc U R 1
C C93 0.6997(8) 0.6969(7) 0.9979(3) 0.0251(11) Uani d U . 1
H H93 0.6594 0.7152 1.0272 0.03 Uiso calc U R 1
C C94 0.8464(9) 0.7223(7) 1.0057(3) 0.0292(12) Uani d U . 1
H H94 0.9067 0.7561 1.0402 0.035 Uiso calc U R 1
C C95 0.9025(9) 0.6972(7) 0.9620(3) 0.0277(11) Uani d U . 1
H H95 1.0043 0.7201 0.9658 0.033 Uiso calc U R 1
C C96 0.8125(8) 0.6389(7) 0.9127(3) 0.0258(11) Uani d U . 1
H H96 0.8513 0.6151 0.8842 0.031 Uiso calc U R 1
C C97 0.2663(7) 0.7627(6) 0.8211(3) 0.0165(9) Uani d U . 1
H H97 0.309 0.8326 0.797 0.02 Uiso calc U R 1
C C98 0.3458(7) 0.8103(6) 0.8787(3) 0.0166(9) Uani d U . 1
C C99 0.4876(8) 0.9066(6) 0.8878(3) 0.0197(11) Uani d U . 1
H H99 0.5322 0.9431 0.8577 0.024 Uiso calc U R 1
C C100 0.5658(8) 0.9508(6) 0.9403(3) 0.0224(11) Uani d U . 1
H H100 0.6635 1.0157 0.9455 0.027 Uiso calc U R 1
C C101 0.5009(8) 0.8999(6) 0.9856(3) 0.0211(10) Uani d U . 1
C C102 0.3595(8) 0.8028(6) 0.9759(3) 0.0196(11) Uani d U . 1
H H102 0.3139 0.7665 1.0059 0.023 Uiso calc U R 1
C C103 0.2830(8) 0.7574(6) 0.9236(3) 0.0202(11) Uani d U . 1
H H103 0.187 0.6898 0.9183 0.024 Uiso calc U R 1
C C104 0.5817(8) 0.9500(7) 1.0424(3) 0.0254(15) Uani d U . 1
H H10A 0.5168 0.9088 1.0684 0.038 Uiso calc U R 1
H H10B 0.6143 1.0435 1.0472 0.038 Uiso calc U R 1
H H10C 0.6667 0.9305 1.0487 0.038 Uiso calc U R 1
C C105 -0.0023(9) 1.0065(7) 0.8331(3) 0.0331(13) Uani d U . 1
H H10D 0.0687 1.0938 0.8493 0.04 Uiso calc U R 1
H H10E -0.0314 1.011 0.7939 0.04 Uiso calc U R 1
C C106 -0.1283(10) 0.9620(8) 0.8593(4) 0.0457(19) Uani d U . 1
H H10F -0.1976 0.8753 0.8432 0.068 Uiso calc U R 1
H H10G -0.1751 1.0208 0.8545 0.068 Uiso calc U R 1
H H10H -0.0982 0.9595 0.8982 0.068 Uiso calc U R 1
C C107 0.0779(9) 0.8344(7) 0.6924(3) 0.0261(12) Uani d U . 1
H H10I -0.0176 0.8303 0.6752 0.031 Uiso calc U R 1
H H10J 0.0712 0.7459 0.6912 0.031 Uiso calc U R 1
C C108 0.1952(10) 0.9176(8) 0.6632(3) 0.0394(18) Uani d U . 1
H H10K 0.2014 1.0051 0.665 0.059 Uiso calc U R 1
H H10L 0.1728 0.8827 0.6251 0.059 Uiso calc U R 1
H H10M 0.2888 0.9199 0.6803 0.059 Uiso calc U R 1
N N1 0.5549(6) 0.5545(5) 0.1584(2) 0.0157(8) Uani d U . 1
N N2 0.4255(6) 0.5825(5) 0.3347(2) 0.0152(8) Uani d U . 1
N N3 0.5510(6) 0.5391(5) 0.6616(2) 0.0164(8) Uani d U . 1
N N4 0.4387(6) 0.5676(5) 0.8387(2) 0.0188(9) Uani d U . 1
O O1 0.7706(5) 0.6472(4) 0.12418(19) 0.0205(10) Uani d U . 1
O O2 0.8590(5) 0.5233(4) 0.21600(18) 0.0156(9) Uani d U . 1
H H2 0.8588 0.5831 0.2359 0.023 Uiso calc U R 1
O O3 0.7690(5) 0.2784(4) 0.17082(18) 0.0152(8) Uani d U . 1
O O4 1.0514(5) 0.3878(4) 0.1987(2) 0.0211(10) Uani d U . 1
O O5 0.9004(5) 0.1600(4) 0.2153(2) 0.0234(9) Uani d U . 1
O O6 0.9171(5) 0.2169(4) 0.11851(19) 0.0205(8) Uani d U . 1
O O7 0.5075(5) 0.7590(4) 0.28559(19) 0.0186(10) Uani d U . 1
O O8 0.1910(5) 0.6440(4) 0.24249(17) 0.0150(9) Uani d U . 1
H H8 0.1352 0.5664 0.2322 0.022 Uiso calc U R 1
O O9 0.0905(5) 0.7411(4) 0.32316(18) 0.0168(8) Uani d U . 1
O O10 -0.1500(5) 0.7175(4) 0.27393(19) 0.0186(10) Uani d U . 1
O O11 0.0090(5) 0.9067(4) 0.3450(2) 0.0215(9) Uani d U . 1
O O12 0.0848(5) 0.9021(4) 0.25631(18) 0.0184(8) Uani d U . 1
O O13 0.7640(5) 0.6371(4) 0.62698(19) 0.0187(10) Uani d U . 1
O O14 0.8620(5) 0.5187(4) 0.71991(19) 0.0158(9) Uani d U . 1
H H14A 0.8652 0.5836 0.7372 0.024 Uiso calc U R 1
O O15 0.7631(5) 0.2668(4) 0.67616(18) 0.0165(8) Uani d U . 1
O O16 1.0438(5) 0.3592(5) 0.7046(2) 0.0250(11) Uani d U . 1
O O17 0.8770(6) 0.1327(5) 0.7181(2) 0.0266(9) Uani d U . 1
O O18 0.9024(5) 0.1967(5) 0.6222(2) 0.0229(9) Uani d U . 1
O O19 0.5207(5) 0.7287(4) 0.78143(19) 0.0228(11) Uani d U . 1
O O20 0.2031(5) 0.6211(4) 0.74080(18) 0.0194(10) Uani d U . 1
H H20 0.1432 0.5437 0.7323 0.029 Uiso calc U R 1
O O21 0.1115(5) 0.7324(4) 0.81848(18) 0.0171(8) Uani d U . 1
O O22 -0.1240(5) 0.7279(4) 0.77407(19) 0.0222(10) Uani d U . 1
O O23 0.0639(6) 0.9166(4) 0.8402(2) 0.0257(9) Uani d U . 1
O O24 0.1154(5) 0.8913(4) 0.74877(19) 0.0234(9) Uani d U . 1
P P1 0.9203(2) 0.27078(16) 0.17742(7) 0.0174(4) Uani d U . 1
P P2 -0.00063(19) 0.81193(15) 0.29742(7) 0.0155(4) Uani d U . 1
P P3 0.9080(2) 0.24843(17) 0.68188(7) 0.0194(4) Uani d U . 1
P P4 0.0308(2) 0.81286(16) 0.79353(7) 0.0180(4) Uani d U . 1

loop_
_atom_site_aniso_label
_atom_site_aniso_U_11
_atom_site_aniso_U_22
_atom_site_aniso_U_33
_atom_site_aniso_U_12
_atom_site_aniso_U_13
_atom_site_aniso_U_23
Br1 0.0209(4) 0.0180(3) 0.0217(4) 0.0037(3) 0.0070(3) 0.0044(3)
Br2 0.0146(4) 0.0250(4) 0.0332(5) 0.0012(3) 0.0057(4) 0.0108(3)
Br3 0.0200(4) 0.0188(4) 0.0198(4) 0.0029(3) 0.0074(3) 0.0040(3)
Br4 0.0223(5) 0.0228(4) 0.0489(6) 0.0050(4) 0.0133(5) 0.0131(4)
C1 0.0143(16) 0.0150(16) 0.0174(16) 0.0091(13) 0.0010(15) 0.0020(14)
C2 0.0139(15) 0.0166(14) 0.0165(15) 0.0067(12) 0.0011(13) 0.0015(13)
C3 0.0145(15) 0.0170(15) 0.0162(15) 0.0075(13) 0.0012(14) -0.0003(14)
C4 0.0144(17) 0.0156(17) 0.0147(17) 0.0071(14) 0.0028(15) -0.0005(15)
C5 0.0149(17) 0.0163(16) 0.0152(17) 0.0075(14) 0.0016(15) 0.0017(14)
C6 0.0162(18) 0.0192(17) 0.0174(18) 0.0053(15) 0.0023(16) -0.0013(15)
C7 0.0164(18) 0.0196(17) 0.0173(18) 0.0061(15) 0.0012(16) -0.0016(15)
C8 0.0149(15) 0.0152(15) 0.0162(15) 0.0102(13) 0.0008(14) -0.0005(13)
C9 0.0220(18) 0.0214(17) 0.0202(17) 0.0092(15) 0.0031(16) 0.0027(15)
C10 0.0247(17) 0.0271(16) 0.0225(16) 0.0112(14) 0.0046(15) 0.0065(15)
C11 0.0272(19) 0.0320(19) 0.0275(19) 0.0125(16) 0.0043(16) 0.0103(16)
C12 0.0284(19) 0.0349(19) 0.0332(19) 0.0148(16) 0.0029(17) 0.0142(17)
C13 0.031(2) 0.0380(19) 0.033(2) 0.0098(17) 0.0000(18) 0.0137(17)
C14 0.033(2) 0.0367(19) 0.0292(19) 0.0087(17) 0.0024(17) 0.0081(17)
C15 0.0278(19) 0.0310(19) 0.0254(18) 0.0105(16) 0.0041(17) 0.0065(16)
C16 0.0140(15) 0.0161(14) 0.0168(15) 0.0077(13) 0.0023(13) 0.0016(13)
C17 0.0150(16) 0.0180(15) 0.0171(16) 0.0077(13) 0.0034(14) 0.0003(14)
C18 0.0157(18) 0.0195(17) 0.0177(18) 0.0075(15) 0.0019(15) 0.0012(15)
C19 0.0174(18) 0.0196(17) 0.0183(18) 0.0064(15) 0.0021(16) 0.0007(16)
C20 0.0170(18) 0.0205(17) 0.0186(18) 0.0080(15) 0.0019(15) 0.0000(15)
C21 0.0176(18) 0.0223(18) 0.0193(18) 0.0070(15) 0.0020(16) 0.0020(16)
C22 0.0164(18) 0.0198(17) 0.0178(18) 0.0069(15) 0.0029(16) 0.0012(15)
C23 0.018(3) 0.026(3) 0.018(3) 0.008(2) -0.001(2) 0.000(2)
C24 0.031(2) 0.026(2) 0.027(2) 0.0096(17) 0.0013(18) 0.0009(18)
C25 0.035(3) 0.023(3) 0.035(3) 0.011(3) 0.003(3) 0.006(3)
C26 0.022(2) 0.032(2) 0.024(2) 0.0100(17) 0.0060(18) -0.0033(18)
C27 0.030(3) 0.042(3) 0.031(3) 0.012(3) 0.007(3) -0.009(3)
C28 0.0145(16) 0.0150(16) 0.0160(16) 0.0068(13) 0.0033(15) -0.0011(14)
C29 0.0145(15) 0.0166(14) 0.0157(15) 0.0055(12) 0.0032(13) 0.0003(13)
C30 0.0140(15) 0.0163(15) 0.0162(15) 0.0053(13) 0.0028(14) 0.0007(14)
C31 0.0126(17) 0.0157(16) 0.0178(17) 0.0079(14) 0.0009(15) 0.0022(15)
C32 0.0143(17) 0.0169(16) 0.0199(17) 0.0073(14) 0.0013(15) 0.0043(15)
C33 0.0169(18) 0.0178(17) 0.0191(18) 0.0059(15) 0.0006(16) 0.0038(15)
C34 0.0163(18) 0.0176(17) 0.0187(18) 0.0073(15) 0.0005(16) 0.0024(15)
C35 0.0143(15) 0.0165(15) 0.0166(15) 0.0068(13) 0.0017(14) 0.0011(14)
C36 0.0144(17) 0.0145(16) 0.0191(17) 0.0112(14) 0.0036(15) 0.0004(15)
C37 0.0172(16) 0.0182(15) 0.0191(16) 0.0098(13) 0.0048(14) 0.0031(14)
C38 0.0181(18) 0.0215(18) 0.0200(18) 0.0082(15) 0.0051(16) 0.0029(16)
C39 0.0210(18) 0.0249(18) 0.0211(18) 0.0076(15) 0.0049(16) 0.0036(16)
C40 0.0220(19) 0.0278(18) 0.0214(18) 0.0101(16) 0.0036(16) 0.0052(16)
C41 0.0224(19) 0.0322(19) 0.0234(18) 0.0090(16) 0.0038(16) 0.0045(17)
C42 0.0202(18) 0.0257(18) 0.0206(18) 0.0091(15) 0.0040(16) 0.0052(16)
C43 0.0140(15) 0.0170(15) 0.0168(15) 0.0075(13) 0.0040(13) 0.0010(13)
C44 0.0148(15) 0.0136(15) 0.0185(15) 0.0134(13) 0.0035(14) 0.0017(13)
C45 0.0191(18) 0.0190(17) 0.0203(18) 0.0063(15) 0.0045(16) 0.0012(15)
C46 0.0214(19) 0.0192(17) 0.0203(18) 0.0086(15) 0.0039(16) 0.0014(16)
C47 0.0215(18) 0.0208(17) 0.0200(17) 0.0096(15) 0.0027(16) -0.0007(15)
C48 0.0193(18) 0.0181(17) 0.0212(18) 0.0107(15) 0.0017(16) -0.0009(15)
C49 0.0170(18) 0.0164(17) 0.0199(17) 0.0122(14) 0.0032(16) 0.0008(15)
C50 0.027(3) 0.023(3) 0.020(3) 0.013(2) 0.001(3) -0.003(2)
C51 0.023(2) 0.023(2) 0.026(2) 0.0116(17) 0.0001(18) -0.0045(17)
C52 0.028(3) 0.030(3) 0.034(3) 0.005(3) 0.009(3) -0.003(3)
C53 0.022(2) 0.0224(19) 0.021(2) 0.0070(16) 0.0029(18) 0.0014(17)
C54 0.033(3) 0.032(3) 0.030(3) 0.001(3) 0.010(3) 0.003(3)
C55 0.0145(16) 0.0156(16) 0.0160(16) 0.0076(14) 0.0028(15) 0.0007(14)
C56 0.0138(15) 0.0176(14) 0.0145(15) 0.0038(13) 0.0036(13) 0.0009(13)
C57 0.0144(15) 0.0165(15) 0.0148(15) 0.0042(13) 0.0034(14) 0.0004(14)
C58 0.0144(17) 0.0160(17) 0.0151(17) 0.0053(14) 0.0037(15) -0.0002(15)
C59 0.0150(17) 0.0167(16) 0.0148(17) 0.0057(14) 0.0037(15) 0.0009(15)
C60 0.0146(18) 0.0180(17) 0.0159(18) 0.0054(15) 0.0042(16) -0.0011(15)
C61 0.0156(18) 0.0191(17) 0.0166(17) 0.0058(15) 0.0029(15) -0.0006(15)
C62 0.0142(15) 0.0159(15) 0.0159(15) 0.0092(13) 0.0025(14) 0.0014(13)
C63 0.0199(17) 0.0216(17) 0.0198(17) 0.0104(15) 0.0034(15) 0.0025(15)
C64 0.0214(16) 0.0259(16) 0.0204(16) 0.0120(14) 0.0039(14) 0.0057(14)
C65 0.0240(18) 0.0291(18) 0.0248(18) 0.0133(15) 0.0037(16) 0.0085(16)
C66 0.0271(19) 0.0335(19) 0.0290(19) 0.0128(16) 0.0010(17) 0.0112(17)
C67 0.031(2) 0.038(2) 0.0303(19) 0.0088(17) -0.0006(17) 0.0077(17)
C68 0.0295(19) 0.0363(19) 0.0276(19) 0.0093(16) 0.0008(17) 0.0040(17)
C69 0.0238(18) 0.0304(18) 0.0236(18) 0.0121(16) 0.0022(16) 0.0038(16)
C70 0.0144(15) 0.0167(15) 0.0151(15) 0.0063(13) 0.0039(13) 0.0021(13)
C71 0.0150(16) 0.0186(15) 0.0157(16) 0.0060(13) 0.0039(14) 0.0010(14)
C72 0.0159(18) 0.0177(17) 0.0148(17) 0.0068(14) 0.0032(15) 0.0014(15)
C73 0.0166(18) 0.0192(17) 0.0156(18) 0.0060(15) 0.0025(16) 0.0000(16)
C74 0.0166(17) 0.0195(17) 0.0165(17) 0.0099(14) 0.0018(15) -0.0003(15)
C75 0.0188(18) 0.0221(18) 0.0159(18) 0.0061(15) 0.0031(16) 0.0009(16)
C76 0.0166(18) 0.0204(17) 0.0159(18) 0.0058(15) 0.0040(15) 0.0024(15)
C77 0.017(3) 0.028(3) 0.018(3) 0.008(2) -0.002(2) -0.003(2)
C78 0.030(2) 0.030(2) 0.029(2) 0.0113(17) -0.0007(19) 0.0032(18)
C79 0.036(3) 0.031(3) 0.037(3) 0.010(3) 0.003(3) 0.009(3)
C80 0.024(2) 0.036(2) 0.029(2) 0.0127(17) 0.0056(18) -0.0055(18)
C81 0.033(3) 0.050(3) 0.038(3) 0.014(3) 0.010(3) -0.016(3)
C82 0.0180(17) 0.0189(16) 0.0180(16) 0.0071(14) 0.0023(15) -0.0015(15)
C83 0.0169(15) 0.0176(15) 0.0177(15) 0.0056(13) 0.0025(13) 0.0007(13)
C84 0.0178(15) 0.0165(15) 0.0195(15) 0.0073(13) 0.0032(14) 0.0001(14)
C85 0.0182(18) 0.0136(16) 0.0228(18) 0.0119(14) 0.0028(16) 0.0007(15)
C86 0.0205(17) 0.0145(16) 0.0265(17) 0.0115(14) 0.0043(15) 0.0023(15)
C87 0.0241(19) 0.0166(17) 0.0236(18) 0.0077(15) 0.0035(16) 0.0019(16)
C88 0.0220(18) 0.0177(17) 0.0222(18) 0.0084(15) 0.0023(16) -0.0002(16)
C89 0.0191(16) 0.0175(15) 0.0194(16) 0.0080(13) 0.0014(14) -0.0005(14)
C90 0.0192(17) 0.0219(17) 0.0195(17) 0.0107(14) 0.0030(16) -0.0014(15)
C91 0.0205(16) 0.0232(16) 0.0205(16) 0.0131(14) 0.0034(14) 0.0005(14)
C92 0.0217(18) 0.0271(18) 0.0211(18) 0.0103(15) 0.0044(16) -0.0012(16)
C93 0.0241(19) 0.0284(18) 0.0224(18) 0.0109(16) 0.0044(17) 0.0000(16)
C94 0.0256(19) 0.0339(19) 0.0250(19) 0.0107(16) 0.0018(17) 0.0010(17)
C95 0.0234(19) 0.0340(19) 0.0268(19) 0.0142(16) 0.0018(17) 0.0017(17)
C96 0.0231(18) 0.0307(18) 0.0247(18) 0.0130(15) 0.0030(16) 0.0003(16)
C97 0.0155(15) 0.0162(15) 0.0186(15) 0.0078(13) 0.0019(14) 0.0023(13)
C98 0.0164(16) 0.0159(15) 0.0197(16) 0.0097(13) 0.0013(14) 0.0026(14)
C99 0.0188(18) 0.0183(17) 0.0208(18) 0.0074(15) 0.0012(16) 0.0034(16)
C100 0.0200(19) 0.0216(18) 0.0223(18) 0.0067(15) 0.0003(16) 0.0019(16)
C101 0.0208(18) 0.0200(17) 0.0226(18) 0.0100(15) -0.0001(16) 0.0004(15)
C102 0.0199(18) 0.0190(17) 0.0208(18) 0.0100(15) 0.0012(16) 0.0010(16)
C103 0.0192(18) 0.0193(17) 0.0201(18) 0.0066(15) 0.0029(16) 0.0004(15)
C104 0.028(3) 0.022(3) 0.027(3) 0.014(2) -0.002(3) -0.002(2)
C105 0.034(2) 0.028(2) 0.037(2) 0.0163(17) -0.0046(19) -0.0034(18)
C106 0.039(4) 0.033(3) 0.061(4) 0.016(3) -0.005(3) -0.003(3)
C107 0.026(2) 0.024(2) 0.022(2) 0.0064(17) 0.0002(18) 0.0012(18)
C108 0.037(3) 0.037(3) 0.032(3) 0.005(3) 0.006(3) 0.005(3)
N1 0.0166(15) 0.0155(14) 0.0176(15) 0.0099(12) 0.0013(13) 0.0020(13)
N2 0.0144(15) 0.0152(14) 0.0173(15) 0.0074(12) 0.0031(13) 0.0006(13)
N3 0.0164(15) 0.0176(14) 0.0170(15) 0.0088(12) 0.0027(13) 0.0021(13)
N4 0.0178(15) 0.0200(15) 0.0185(15) 0.0086(13) 0.0016(13) -0.0003(13)
O1 0.019(2) 0.018(2) 0.021(2) 0.0057(18) 0.0027(19) 0.0030(18)
O2 0.011(2) 0.019(2) 0.015(2) 0.0062(17) -0.0024(17) -0.0008(17)
O3 0.0136(14) 0.0164(14) 0.0168(14) 0.0079(12) 0.0021(13) 0.0017(12)
O4 0.014(2) 0.023(2) 0.025(2) 0.0093(18) 0.0002(19) -0.0064(18)
O5 0.0232(16) 0.0237(15) 0.0235(16) 0.0123(13) -0.0019(14) 0.0017(14)
O6 0.0177(15) 0.0254(15) 0.0190(15) 0.0093(13) 0.0051(13) -0.0021(13)
O7 0.016(2) 0.018(2) 0.020(2) 0.0051(17) 0.0033(19) 0.0015(18)
O8 0.015(2) 0.015(2) 0.013(2) 0.0060(17) -0.0002(17) 0.0012(16)
O9 0.0136(15) 0.0181(14) 0.0197(15) 0.0074(12) 0.0043(13) 0.0005(13)
O10 0.015(2) 0.019(2) 0.021(2) 0.0081(17) 0.0007(18) -0.0007(17)
O11 0.0193(16) 0.0217(15) 0.0222(16) 0.0086(13) 0.0006(14) -0.0030(13)
O12 0.0180(15) 0.0185(14) 0.0190(15) 0.0086(12) 0.0014(13) 0.0000(13)
O13 0.018(2) 0.016(2) 0.019(2) 0.0043(17) 0.0031(18) 0.0027(17)
O14 0.009(2) 0.019(2) 0.016(2) 0.0038(17) -0.0027(17) -0.0020(17)
O15 0.0150(15) 0.0198(14) 0.0168(15) 0.0096(12) 0.0025(13) -0.0003(13)
O16 0.017(2) 0.030(2) 0.028(2) 0.0119(18) 0.0006(19) -0.0099(19)
O17 0.0253(16) 0.0285(16) 0.0247(16) 0.0122(13) -0.0014(14) 0.0009(14)
O18 0.0182(16) 0.0301(16) 0.0228(16) 0.0130(13) 0.0040(14) -0.0040(14)
O19 0.017(2) 0.024(2) 0.022(2) 0.0044(18) 0.0021(19) 0.0010(18)
O20 0.019(2) 0.019(2) 0.017(2) 0.0058(18) -0.0004(18) 0.0005(17)
O21 0.0156(15) 0.0159(14) 0.0205(15) 0.0084(12) 0.0005(13) 0.0017(13)
O22 0.019(2) 0.023(2) 0.023(2) 0.0080(18) -0.0003(19) -0.0027(18)
O23 0.0285(17) 0.0209(15) 0.0278(16) 0.0139(13) -0.0047(14) -0.0015(14)
O24 0.0238(16) 0.0199(15) 0.0204(15) 0.0056(13) -0.0031(14) 0.0017(13)
P1 0.0151(8) 0.0207(8) 0.0178(8) 0.0097(7) 0.0010(7) -0.0024(7)
P2 0.0136(8) 0.0170(7) 0.0178(8) 0.0086(6) 0.0028(7) -0.0006(6)
P3 0.0160(8) 0.0252(8) 0.0185(8) 0.0112(7) 0.0011(7) -0.0036(7)
P4 0.0183(9) 0.0153(7) 0.0195(8) 0.0083(7) -0.0025(7) -0.0006(6)

loop_
_atom_type_symbol
_atom_type_description
_atom_type_scat_dispersion_real
_atom_type_scat_dispersion_imag
_atom_type_scat_source
C C 0.0033 0.0016 'International Tables Vol C Tables 4.2.6.8 and 6.1.1.4'
H H 0.0000 0.0000 'International Tables Vol C Tables 4.2.6.8 and 6.1.1.4'
N N 0.0061 0.0033 'International Tables Vol C Tables 4.2.6.8 and 6.1.1.4'
O O 0.0106 0.0060 'International Tables Vol C Tables 4.2.6.8 and 6.1.1.4'
P P 0.1023 0.0942 'International Tables Vol C Tables 4.2.6.8 and 6.1.1.4'
Br Br -0.2901 2.4595 'International Tables Vol C Tables 4.2.6.8 and 6.1.1.4'

loop_
_geom_angle_atom_site_label_1
_geom_angle_atom_site_label_2
_geom_angle_atom_site_label_3
_geom_angle
O1 C1 N1 127.6(6)
O1 C1 C2 124.0(6)
N1 C1 C2 108.4(5)
O2 C2 C3 113.8(5)
O2 C2 C16 105.8(5)
C3 C2 C16 114.9(5)
O2 C2 C1 110.9(5)
C3 C2 C1 101.0(5)
C16 C2 C1 110.4(5)
C8 C3 C4 120.6(6)
C8 C3 C2 109.6(5)
C4 C3 C2 129.8(6)
C3 C4 C5 116.4(6)
C3 C4 H4 121.8
C5 C4 H4 121.8
C6 C5 C4 123.6(6)
C6 C5 Br1 119.2(5)
C4 C5 Br1 117.1(5)
C5 C6 C7 120.0(6)
C5 C6 H6 120.0
C7 C6 H6 120.0
C8 C7 C6 117.1(6)
C8 C7 H7 121.4
C6 C7 H7 121.4
C7 C8 C3 122.2(6)
C7 C8 N1 127.9(6)
C3 C8 N1 109.9(6)
N1 C9 C10 113.0(6)
N1 C9 H9A 109.0
C10 C9 H9A 109.0
N1 C9 H9B 109.0
C10 C9 H9B 109.0
H9A C9 H9B 107.8
C15 C10 C11 119.1(7)
C15 C10 C9 121.4(7)
C11 C10 C9 119.4(7)
C12 C11 C10 120.7(8)
C12 C11 H11 119.7
C10 C11 H11 119.7
C13 C12 C11 120.1(8)
C13 C12 H12 119.9
C11 C12 H12 119.9
C14 C13 C12 120.0(8)
C14 C13 H13 120.0
C12 C13 H13 120.0
C13 C14 C15 120.9(8)
C13 C14 H14 119.6
C15 C14 H14 119.6
C10 C15 C14 119.1(8)
C10 C15 H15 120.4
C14 C15 H15 120.4
O3 C16 C17 109.0(5)
O3 C16 C2 105.5(5)
C17 C16 C2 115.8(6)
O3 C16 H16 108.8
C17 C16 H16 108.8
C2 C16 H16 108.8
C18 C17 C22 118.2(7)
C18 C17 C16 122.0(6)
C22 C17 C16 119.7(6)
C17 C18 C19 120.9(6)
C17 C18 H18 119.5
C19 C18 H18 119.5
C20 C19 C18 121.3(6)
C20 C19 H19 119.3
C18 C19 H19 119.3
C19 C20 C21 118.0(7)
C19 C20 C23 120.8(6)
C21 C20 C23 121.2(6)
C22 C21 C20 120.3(6)
C22 C21 H21 119.8
C20 C21 H21 119.8
C21 C22 C17 121.1(6)
C21 C22 H22 119.5
C17 C22 H22 119.5
C20 C23 H23A 109.5
C20 C23 H23B 109.5
H23A C23 H23B 109.5
C20 C23 H23C 109.5
H23A C23 H23C 109.5
H23B C23 H23C 109.5
O5 C24 C25 112.7(6)
O5 C24 H24A 109.0
C25 C24 H24A 109.0
O5 C24 H24B 109.0
C25 C24 H24B 109.0
H24A C24 H24B 107.8
C24 C25 H25A 109.5
C24 C25 H25B 109.5
H25A C25 H25B 109.5
C24 C25 H25C 109.5
H25A C25 H25C 109.5
H25B C25 H25C 109.5
O6 C26 C27 108.2(6)
O6 C26 H26A 110.1
C27 C26 H26A 110.1
O6 C26 H26B 110.1
C27 C26 H26B 110.1
H26A C26 H26B 108.4
C26 C27 H27A 109.5
C26 C27 H27B 109.5
H27A C27 H27B 109.5
C26 C27 H27C 109.5
H27A C27 H27C 109.5
H27B C27 H27C 109.5
O7 C28 N2 126.0(6)
O7 C28 C29 125.5(6)
N2 C28 C29 108.4(5)
O8 C29 C30 114.9(5)
O8 C29 C43 107.9(5)
C30 C29 C43 112.9(5)
O8 C29 C28 110.5(5)
C30 C29 C28 101.7(5)
C43 C29 C28 108.7(5)
C31 C30 C35 120.9(6)
C31 C30 C29 129.9(6)
C35 C30 C29 109.2(6)
C30 C31 C32 117.5(6)
C30 C31 H31 121.3
C32 C31 H31 121.3
C33 C32 C31 122.1(6)
C33 C32 Br2 119.6(5)
C31 C32 Br2 118.3(5)
C32 C33 C34 119.7(6)
C32 C33 H33 120.1
C34 C33 H33 120.1
C35 C34 C33 118.5(6)
C35 C34 H34 120.8
C33 C34 H34 120.8
C34 C35 C30 121.3(6)
C34 C35 N2 129.1(6)
C30 C35 N2 109.6(5)
N2 C36 C37 115.4(5)
N2 C36 H36A 108.4
C37 C36 H36A 108.4
N2 C36 H36B 108.4
C37 C36 H36B 108.4
H36A C36 H36B 107.5
C38 C37 C42 118.5(7)
C38 C37 C36 123.6(6)
C42 C37 C36 117.9(6)
C37 C38 C39 119.8(7)
C37 C38 H38 120.1
C39 C38 H38 120.1
C40 C39 C38 121.9(7)
C40 C39 H39 119.1
C38 C39 H39 119.1
C39 C40 C41 118.0(7)
C39 C40 H40 121.0
C41 C40 H40 121.0
C40 C41 C42 121.3(7)
C40 C41 H41 119.4
C42 C41 H41 119.4
C41 C42 C37 120.4(7)
C41 C42 H42 119.8
C37 C42 H42 119.8
O9 C43 C44 110.2(5)
O9 C43 C29 105.6(5)
C44 C43 C29 116.4(5)
O9 C43 H43 108.1
C44 C43 H43 108.1
C29 C43 H43 108.1
C49 C44 C45 118.5(6)
C49 C44 C43 121.0(6)
C45 C44 C43 120.5(6)
C46 C45 C44 120.1(6)
C46 C45 H45 119.9
C44 C45 H45 119.9
C47 C46 C45 121.9(6)
C47 C46 H46 119.1
C45 C46 H46 119.1
C46 C47 C48 117.6(7)
C46 C47 C50 121.8(6)
C48 C47 C50 120.6(6)
C49 C48 C47 121.2(6)
C49 C48 H48 119.4
C47 C48 H48 119.4
C48 C49 C44 120.7(6)
C48 C49 H49 119.6
C44 C49 H49 119.6
C47 C50 H50A 109.5
C47 C50 H50B 109.5
H50A C50 H50B 109.5
C47 C50 H50C 109.5
H50A C50 H50C 109.5
H50B C50 H50C 109.5
C52 C51 O11 108.8(6)
C52 C51 H51A 109.9
O11 C51 H51A 109.9
C52 C51 H51B 109.9
O11 C51 H51B 109.9
H51A C51 H51B 108.3
C51 C52 H52A 109.5
C51 C52 H52B 109.5
H52A C52 H52B 109.5
C51 C52 H52C 109.5
H52A C52 H52C 109.5
H52B C52 H52C 109.5
O12 C53 C54 108.0(6)
O12 C53 H53A 110.1
C54 C53 H53A 110.1
O12 C53 H53B 110.1
C54 C53 H53B 110.1
H53A C53 H53B 108.4
C53 C54 H54A 109.5
C53 C54 H54B 109.5
H54A C54 H54B 109.5
C53 C54 H54C 109.5
H54A C54 H54C 109.5
H54B C54 H54C 109.5
O13 C55 N3 127.0(6)
O13 C55 C56 124.9(6)
N3 C55 C56 108.1(5)
O14 C56 C57 114.7(5)
O14 C56 C70 105.9(5)
C57 C56 C70 113.8(5)
O14 C56 C55 111.9(5)
C57 C56 C55 101.2(5)
C70 C56 C55 109.4(5)
C58 C57 C62 121.2(6)
C58 C57 C56 129.6(6)
C62 C57 C56 109.2(5)
C57 C58 C59 116.5(6)
C57 C58 H58 121.7
C59 C58 H58 121.7
C60 C59 C58 123.0(6)
C60 C59 Br3 119.7(5)
C58 C59 Br3 117.3(5)
C59 C60 C61 119.5(6)
C59 C60 H60 120.2
C61 C60 H60 120.2
C62 C61 C60 118.7(6)
C62 C61 H61 120.7
C60 C61 H61 120.7
C61 C62 C57 120.9(6)
C61 C62 N3 129.3(6)
C57 C62 N3 109.8(6)
N3 C63 C64 112.7(5)
N3 C63 H63A 109.0
C64 C63 H63A 109.0
N3 C63 H63B 109.0
C64 C63 H63B 109.0
H63A C63 H63B 107.8
C69 C64 C65 119.4(7)
C69 C64 C63 121.0(7)
C65 C64 C63 119.5(6)
C66 C65 C64 120.2(7)
C66 C65 H65 119.9
C64 C65 H65 119.9
C67 C66 C65 119.4(8)
C67 C66 H66 120.3
C65 C66 H66 120.3
C66 C67 C68 121.1(8)
C66 C67 H67 119.4
C68 C67 H67 119.4
C67 C68 C69 120.2(8)
C67 C68 H68 119.9
C69 C68 H68 119.9
C64 C69 C68 119.7(7)
C64 C69 H69 120.2
C68 C69 H69 120.2
O15 C70 C71 108.6(5)
O15 C70 C56 105.3(5)
C71 C70 C56 116.4(6)
O15 C70 H70 108.8
C71 C70 H70 108.8
C56 C70 H70 108.8
C72 C71 C76 118.4(6)
C72 C71 C70 121.9(6)
C76 C71 C70 119.7(6)
C73 C72 C71 120.1(6)
C73 C72 H72 119.9
C71 C72 H72 119.9
C74 C73 C72 121.8(6)
C74 C73 H73 119.1
C72 C73 H73 119.1
C73 C74 C75 118.1(7)
C73 C74 C77 120.5(6)
C75 C74 C77 121.4(6)
C76 C75 C74 120.5(6)
C76 C75 H75 119.8
C74 C75 H75 119.8
C75 C76 C71 121.1(6)
C75 C76 H76 119.5
C71 C76 H76 119.5
C74 C77 H77A 109.5
C74 C77 H77B 109.5
H77A C77 H77B 109.5
C74 C77 H77C 109.5
H77A C77 H77C 109.5
H77B C77 H77C 109.5
O17 C78 C79 111.7(6)
O17 C78 H78A 109.3
C79 C78 H78A 109.3
O17 C78 H78B 109.3
C79 C78 H78B 109.3
H78A C78 H78B 107.9
C78 C79 H79A 109.5
C78 C79 H79B 109.5
H79A C79 H79B 109.5
C78 C79 H79C 109.5
H79A C79 H79C 109.5
H79B C79 H79C 109.5
O18 C80 C81 106.8(6)
O18 C80 H80A 110.4
C81 C80 H80A 110.4
O18 C80 H80B 110.4
C81 C80 H80B 110.4
H80A C80 H80B 108.6
C80 C81 H81A 109.5
C80 C81 H81B 109.5
H81A C81 H81B 109.5
C80 C81 H81C 109.5
H81A C81 H81C 109.5
H81B C81 H81C 109.5
O19 C82 N4 126.4(7)
O19 C82 C83 125.2(6)
N4 C82 C83 108.4(5)
O20 C83 C84 115.4(6)
O20 C83 C97 106.8(5)
C84 C83 C97 112.2(5)
O20 C83 C82 111.1(5)
C84 C83 C82 102.3(5)
C97 C83 C82 108.9(5)
C85 C84 C89 121.2(6)
C85 C84 C83 130.4(6)
C89 C84 C83 108.4(6)
C84 C85 C86 117.2(6)
C84 C85 H85 121.4
C86 C85 H85 121.4
C87 C86 C85 121.9(7)
C87 C86 Br4 119.7(5)
C85 C86 Br4 118.4(5)
C86 C87 C88 121.1(6)
C86 C87 H87 119.4
C88 C87 H87 119.4
C89 C88 C87 117.2(7)
C89 C88 H88 121.4
C87 C88 H88 121.4
C88 C89 C84 121.3(7)
C88 C89 N4 128.7(7)
C84 C89 N4 109.9(6)
N4 C90 C91 115.8(6)
N4 C90 H90A 108.3
C91 C90 H90A 108.3
N4 C90 H90B 108.3
C91 C90 H90B 108.3
H90A C90 H90B 107.4
C92 C91 C96 118.6(7)
C92 C91 C90 122.6(7)
C96 C91 C90 118.7(6)
C91 C92 C93 120.8(7)
C91 C92 H92 119.6
C93 C92 H92 119.6
C94 C93 C92 120.7(7)
C94 C93 H93 119.7
C92 C93 H93 119.7
C95 C94 C93 118.3(7)
C95 C94 H94 120.8
C93 C94 H94 120.8
C94 C95 C96 121.0(7)
C94 C95 H95 119.5
C96 C95 H95 119.5
C95 C96 C91 120.3(7)
C95 C96 H96 119.9
C91 C96 H96 119.9
O21 C97 C98 109.6(5)
O21 C97 C83 104.3(5)
C98 C97 C83 116.7(5)
O21 C97 H97 108.7
C98 C97 H97 108.7
C83 C97 H97 108.7
C99 C98 C103 118.3(7)
C99 C98 C97 119.6(6)
C103 C98 C97 122.1(6)
C98 C99 C100 121.3(6)
C98 C99 H99 119.4
C100 C99 H99 119.4
C99 C100 C101 120.4(7)
C99 C100 H100 119.8
C101 C100 H100 119.8
C102 C101 C100 117.8(7)
C102 C101 C104 121.2(6)
C100 C101 C104 121.0(6)
C103 C102 C101 121.6(6)
C103 C102 H102 119.2
C101 C102 H102 119.2
C102 C103 C98 120.6(7)
C102 C103 H103 119.7
C98 C103 H103 119.7
C101 C104 H10A 109.5
C101 C104 H10B 109.5
H10A C104 H10B 109.5
C101 C104 H10C 109.5
H10A C104 H10C 109.5
H10B C104 H10C 109.5
C106 C105 O23 108.3(6)
C106 C105 H10D 110.0
O23 C105 H10D 110.0
C106 C105 H10E 110.0
O23 C105 H10E 110.0
H10D C105 H10E 108.4
C105 C106 H10F 109.5
C105 C106 H10G 109.5
H10F C106 H10G 109.5
C105 C106 H10H 109.5
H10F C106 H10H 109.5
H10G C106 H10H 109.5
O24 C107 C108 107.3(6)
O24 C107 H10I 110.2
C108 C107 H10I 110.2
O24 C107 H10J 110.2
C108 C107 H10J 110.2
H10I C107 H10J 108.5
C107 C108 H10K 109.5
C107 C108 H10L 109.5
H10K C108 H10L 109.5
C107 C108 H10M 109.5
H10K C108 H10M 109.5
H10L C108 H10M 109.5
C1 N1 C8 111.0(5)
C1 N1 C9 123.3(5)
C8 N1 C9 123.6(5)
C28 N2 C35 111.0(5)
C28 N2 C36 123.2(5)
C35 N2 C36 125.2(5)
C55 N3 C62 111.6(5)
C55 N3 C63 124.0(5)
C62 N3 C63 123.2(5)
C82 N4 C89 110.7(6)
C82 N4 C90 121.6(6)
C89 N4 C90 127.0(5)
C2 O2 H2 109.5
C16 O3 P1 120.4(4)
C24 O5 P1 122.3(5)
C26 O6 P1 120.2(5)
C29 O8 H8 109.5
C43 O9 P2 129.6(4)
C51 O11 P2 120.6(4)
C53 O12 P2 120.7(4)
C56 O14 H14A 109.5
C70 O15 P3 120.5(4)
C78 O17 P3 122.8(5)
C80 O18 P3 119.7(5)
C83 O20 H20 109.5
C97 O21 P4 126.8(4)
C105 O23 P4 119.0(5)
C107 O24 P4 120.2(4)
O4 P1 O5 111.3(3)
O4 P1 O6 114.4(3)
O5 P1 O6 107.4(3)
O4 P1 O3 117.6(3)
O5 P1 O3 103.5(3)
O6 P1 O3 101.5(3)
O10 P2 O11 114.9(3)
O10 P2 O9 110.1(3)
O11 P2 O9 104.0(3)
O10 P2 O12 114.6(3)
O11 P2 O12 103.9(2)
O9 P2 O12 108.5(2)
O16 P3 O17 111.5(3)
O16 P3 O15 117.3(3)
O17 P3 O15 103.2(3)
O16 P3 O18 114.4(3)
O17 P3 O18 107.5(3)
O15 P3 O18 101.9(3)
O22 P4 O23 116.2(3)
O22 P4 O21 109.9(3)
O23 P4 O21 103.0(3)
O22 P4 O24 114.6(3)
O23 P4 O24 103.9(3)
O21 P4 O24 108.3(3)

loop_
_geom_bond_atom_site_label_1
_geom_bond_atom_site_label_2
_geom_bond_distance
Br1 C5 1.914(6)
Br2 C32 1.910(7)
Br3 C59 1.912(6)
Br4 C86 1.913(7)
C1 O1 1.212(8)
C1 N1 1.364(9)
C1 C2 1.566(9)
C2 O2 1.412(8)
C2 C3 1.510(9)
C2 C16 1.539(9)
C3 C8 1.390(9)
C3 C4 1.392(9)
C4 C5 1.394(9)
C4 H4 0.95
C5 C6 1.359(10)
C6 C7 1.408(9)
C6 H6 0.95
C7 C8 1.382(9)
C7 H7 0.95
C8 N1 1.412(8)
C9 N1 1.464(8)
C9 C10 1.502(11)
C9 H9A 0.99
C9 H9B 0.99
C10 C15 1.391(11)
C10 C11 1.400(11)
C11 C12 1.385(11)
C11 H11 0.95
C12 C13 1.375(12)
C12 H12 0.95
C13 C14 1.374(12)
C13 H13 0.95
C14 C15 1.407(12)
C14 H14 0.95
C15 H15 0.95
C16 O3 1.445(8)
C16 C17 1.505(9)
C16 H16 1.0
C17 C18 1.384(9)
C17 C22 1.393(9)
C18 C19 1.386(10)
C18 H18 0.95
C19 C20 1.384(9)
C19 H19 0.95
C20 C21 1.401(9)
C20 C23 1.510(10)
C21 C22 1.390(10)
C21 H21 0.95
C22 H22 0.95
C23 H23A 0.98
C23 H23B 0.98
C23 H23C 0.98
C24 O5 1.455(9)
C24 C25 1.513(11)
C24 H24A 0.99
C24 H24B 0.99
C25 H25A 0.98
C25 H25B 0.98
C25 H25C 0.98
C26 O6 1.444(8)
C26 C27 1.503(11)
C26 H26A 0.99
C26 H26B 0.99
C27 H27A 0.98
C27 H27B 0.98
C27 H27C 0.98
C28 O7 1.217(8)
C28 N2 1.367(8)
C28 C29 1.549(9)
C29 O8 1.406(8)
C29 C30 1.513(9)
C29 C43 1.535(9)
C30 C31 1.375(9)
C30 C35 1.393(10)
C31 C32 1.391(9)
C31 H31 0.95
C32 C33 1.379(10)
C33 C34 1.395(10)
C33 H33 0.95
C34 C35 1.371(9)
C34 H34 0.95
C35 N2 1.416(8)
C36 N2 1.464(8)
C36 C37 1.501(10)
C36 H36A 0.99
C36 H36B 0.99
C37 C38 1.387(10)
C37 C42 1.398(10)
C38 C39 1.390(10)
C38 H38 0.95
C39 C40 1.377(10)
C39 H39 0.95
C40 C41 1.381(10)
C40 H40 0.95
C41 C42 1.381(10)
C41 H41 0.95
C42 H42 0.95
C43 O9 1.453(8)
C43 C44 1.510(9)
C43 H43 1.0
C44 C49 1.388(9)
C44 C45 1.414(9)
C45 C46 1.385(10)
C45 H45 0.95
C46 C47 1.384(10)
C46 H46 0.95
C47 C48 1.414(9)
C47 C50 1.499(10)
C48 C49 1.385(10)
C48 H48 0.95
C49 H49 0.95
C50 H50A 0.98
C50 H50B 0.98
C50 H50C 0.98
C51 C52 1.468(10)
C51 O11 1.478(8)
C51 H51A 0.99
C51 H51B 0.99
C52 H52A 0.98
C52 H52B 0.98
C52 H52C 0.98
C53 O12 1.483(8)
C53 C54 1.490(10)
C53 H53A 0.99
C53 H53B 0.99
C54 H54A 0.98
C54 H54B 0.98
C54 H54C 0.98
C55 O13 1.213(8)
C55 N3 1.356(9)
C55 C56 1.568(9)
C56 O14 1.401(8)
C56 C57 1.513(9)
C56 C70 1.538(9)
C57 C58 1.371(9)
C57 C62 1.393(9)
C58 C59 1.408(9)
C58 H58 0.95
C59 C60 1.360(10)
C60 C61 1.390(9)
C60 H60 0.95
C61 C62 1.378(9)
C61 H61 0.95
C62 N3 1.410(8)
C63 N3 1.468(9)
C63 C64 1.510(10)
C63 H63A 0.99
C63 H63B 0.99
C64 C69 1.382(10)
C64 C65 1.404(10)
C65 C66 1.398(11)
C65 H65 0.95
C66 C67 1.368(11)
C66 H66 0.95
C67 C68 1.373(12)
C67 H67 0.95
C68 C69 1.402(11)
C68 H68 0.95
C69 H69 0.95
C70 O15 1.458(8)
C70 C71 1.507(10)
C70 H70 1.0
C71 C72 1.392(9)
C71 C76 1.394(9)
C72 C73 1.388(10)
C72 H72 0.95
C73 C74 1.383(9)
C73 H73 0.95
C74 C75 1.395(9)
C74 C77 1.514(10)
C75 C76 1.387(10)
C75 H75 0.95
C76 H76 0.95
C77 H77A 0.98
C77 H77B 0.98
C77 H77C 0.98
C78 O17 1.453(9)
C78 C79 1.509(12)
C78 H78A 0.99
C78 H78B 0.99
C79 H79A 0.98
C79 H79B 0.98
C79 H79C 0.98
C80 O18 1.461(9)
C80 C81 1.508(11)
C80 H80A 0.99
C80 H80B 0.99
C81 H81A 0.98
C81 H81B 0.98
C81 H81C 0.98
C82 O19 1.221(8)
C82 N4 1.366(9)
C82 C83 1.547(10)
C83 O20 1.421(8)
C83 C84 1.507(9)
C83 C97 1.544(9)
C84 C85 1.370(10)
C84 C89 1.406(10)
C85 C86 1.392(9)
C85 H85 0.95
C86 C87 1.377(10)
C87 C88 1.392(10)
C87 H87 0.95
C88 C89 1.378(10)
C88 H88 0.95
C89 N4 1.416(9)
C90 N4 1.443(9)
C90 C91 1.501(10)
C90 H90A 0.99
C90 H90B 0.99
C91 C92 1.380(10)
C91 C96 1.389(11)
C92 C93 1.388(11)
C92 H92 0.95
C93 C94 1.386(11)
C93 H93 0.95
C94 C95 1.382(10)
C94 H94 0.95
C95 C96 1.388(11)
C95 H95 0.95
C96 H96 0.95
C97 O21 1.464(8)
C97 C98 1.509(9)
C97 H97 1.0
C98 C99 1.386(10)
C98 C103 1.397(9)
C99 C100 1.392(10)
C99 H99 0.95
C100 C101 1.408(10)
C100 H100 0.95
C101 C102 1.387(10)
C101 C104 1.499(10)
C102 C103 1.385(10)
C102 H102 0.95
C103 H103 0.95
C104 H10A 0.98
C104 H10B 0.98
C104 H10C 0.98
C105 C106 1.435(11)
C105 O23 1.457(8)
C105 H10D 0.99
C105 H10E 0.99
C106 H10F 0.98
C106 H10G 0.98
C106 H10H 0.98
C107 O24 1.465(8)
C107 C108 1.485(10)
C107 H10I 0.99
C107 H10J 0.99
C108 H10K 0.98
C108 H10L 0.98
C108 H10M 0.98
O2 H2 0.84
O3 P1 1.573(5)
O4 P1 1.460(5)
O5 P1 1.565(5)
O6 P1 1.573(5)
O8 H8 0.84
O9 P2 1.561(5)
O10 P2 1.474(5)
O11 P2 1.556(5)
O12 P2 1.561(5)
O14 H14A 0.84
O15 P3 1.572(5)
O16 P3 1.456(5)
O17 P3 1.571(5)
O18 P3 1.576(5)
O20 H20 0.84
O21 P4 1.564(5)
O22 P4 1.468(5)
O23 P4 1.541(5)
O24 P4 1.574(5)
